data_7202955
loop_
_publ_author_name
'Wang, Jingping'
'Bi, Dongqin'
'Niu, Jingyang'

_publ_section_title
;
 A three-dimensional heterocluster containing manganese clusters and
 hexanuclear sodium wheels
;
_journal_issue 9
_journal_name_full CrystEngComm
_journal_page_first 740
_journal_paper_doi 10.1039/b707476j
_journal_volume 9
_journal_year 2007
_chemical_formula_sum 'H5 Mn43 Na17 O144 P36'
_chemical_formula_weight 6177.21
_chemical_name_systematic
;
?
;
_space_group_IT_number 148
_symmetry_cell_setting trigonal
_symmetry_space_group_name_Hall '-R 3'
_symmetry_space_group_name_H-M 'R -3 :H'
_atom_sites_solution_primary direct
_atom_sites_solution_secondary difmap
_audit_creation_method SHELXL-97
_cell_angle_alpha 90.00
_cell_angle_beta 90.00
_cell_angle_gamma 120.00
_cell_formula_units_Z 3
_cell_length_a 15.3004(5)
_cell_length_b 15.3004(5)
_cell_length_c 43.667(3)
_cell_measurement_reflns_used 250
_cell_measurement_temperature 293(2)
_cell_measurement_theta_max 25
_cell_measurement_theta_min 2.5
_cell_volume 8853.0(7)
_computing_cell_refinement Raxis
_computing_data_collection Raxis
_computing_data_reduction Raxis
_computing_molecular_graphics Texsan
_computing_publication_material Texsan
_computing_structure_refinement 'SHELXL-97 (Sheldrick, 1997)'
_computing_structure_solution 'SHELXS-97 (Sheldrick, 1990)'
_diffrn_ambient_temperature 293(2)
_diffrn_measured_fraction_theta_full 0.999
_diffrn_measured_fraction_theta_max 0.999
_diffrn_measurement_device_type R-axis-IV
_diffrn_measurement_method 'Osillation frames'
_diffrn_radiation_monochromator graphite
_diffrn_radiation_source 'fine-focus sealed tube'
_diffrn_radiation_type MoK\a
_diffrn_radiation_wavelength 0.71073
_diffrn_reflns_av_R_equivalents 0.0306
_diffrn_reflns_av_sigmaI/netI 0.0252
_diffrn_reflns_limit_h_max 18
_diffrn_reflns_limit_h_min -18
_diffrn_reflns_limit_k_max 18
_diffrn_reflns_limit_k_min -16
_diffrn_reflns_limit_l_max 42
_diffrn_reflns_limit_l_min -53
_diffrn_reflns_number 16651
_diffrn_reflns_theta_full 26.00
_diffrn_reflns_theta_max 26.00
_diffrn_reflns_theta_min 2.42
_diffrn_standards_decay_% 0
_diffrn_standards_interval_count 0
_diffrn_standards_interval_time .
_diffrn_standards_number 0
_exptl_absorpt_coefficient_mu 5.126
_exptl_absorpt_correction_T_max 0.5135
_exptl_absorpt_correction_T_min 0.4589
_exptl_absorpt_correction_type empirical
_exptl_crystal_colour 'Light purple'
_exptl_crystal_density_diffrn 3.476
_exptl_crystal_density_method 'not measured'
_exptl_crystal_description Block
_exptl_crystal_F_000 8877
_exptl_crystal_size_max 0.18
_exptl_crystal_size_mid 0.16
_exptl_crystal_size_min 0.15
_refine_diff_density_max 1.292
_refine_diff_density_min -1.219
_refine_diff_density_rms 0.156
_refine_ls_extinction_method none
_refine_ls_goodness_of_fit_ref 1.047
_refine_ls_matrix_type full
_refine_ls_number_parameters 371
_refine_ls_number_reflns 3862
_refine_ls_number_restraints 14
_refine_ls_restrained_S_all 1.061
_refine_ls_R_factor_all 0.0353
_refine_ls_R_factor_gt 0.0307
_refine_ls_shift/su_max 0.000
_refine_ls_shift/su_mean 0.000
_refine_ls_structure_factor_coef Fsqd
_refine_ls_weighting_details 'calc w=1/[\s^2^(Fo^2^)+(0.0309P)^2^+101.6187P] where P=(Fo^2^+2Fc^2^)/3'
_refine_ls_weighting_scheme calc
_refine_ls_wR_factor_gt 0.0709
_refine_ls_wR_factor_ref 0.0731
_reflns_number_gt 3467
_reflns_number_total 3862
_reflns_threshold_expression >2sigma(I)
_cod_data_source_file b707476j.txt
_cod_data_source_block njy1
_cod_depositor_comments
;
The following automatic conversions were performed:
'_symmetry_cell_setting' value 'Trigonal' changed to 'trigonal' according
to '/home/saulius/struct/CIF-dictionaries/cif_core.dic' dictionary named
'cif_core.dic' version 2.4.1 from
2010-06-29.

'_exptl_absorpt_correction_type' value 'Empirical' changed to
'empirical' according to
'/home/saulius/struct/CIF-dictionaries/cif_core.dic' dictionary named
'cif_core.dic' version 2.4.1 from 2010-06-29.

Automatic conversion script
Id: cif_fix_enum 1527 2010-12-29 10:47:43Z saulius 
;
_cod_original_cell_volume 8852.9(8)
_cod_original_sg_symbol_H-M R-3
_cod_database_code 7202955

loop_
_symmetry_equiv_pos_as_xyz
'x, y, z'
'-y, x-y, z'
'-x+y, -x, z'
'x+2/3, y+1/3, z+1/3'
'-y+2/3, x-y+1/3, z+1/3'
'-x+y+2/3, -x+1/3, z+1/3'
'x+1/3, y+2/3, z+2/3'
'-y+1/3, x-y+2/3, z+2/3'
'-x+y+1/3, -x+2/3, z+2/3'
'-x, -y, -z'
'y, -x+y, -z'
'x-y, x, -z'
'-x+2/3, -y+1/3, -z+1/3'
'y+2/3, -x+y+1/3, -z+1/3'
'x-y+2/3, x+1/3, -z+1/3'
'-x+1/3, -y+2/3, -z+2/3'
'y+1/3, -x+y+2/3, -z+2/3'
'x-y+1/3, x+2/3, -z+2/3'

loop_
_atom_site_label
_atom_site_type_symbol
_atom_site_fract_x
_atom_site_fract_y
_atom_site_fract_z
_atom_site_U_iso_or_equiv
_atom_site_adp_type
_atom_site_occupancy
_atom_site_symmetry_multiplicity
_atom_site_calc_flag
_atom_site_refinement_flags
_atom_site_disorder_assembly
_atom_site_disorder_group
Mn1 Mn 0.06941(5) -0.26074(4) 0.085326(14) 0.01249(14) Uani 1 1 d . . .
Mn2 Mn 0.0000 0.0000 0.10376(2) 0.0131(2) Uani 1 3 d S . .
Mn3 Mn 0.32251(4) -0.00595(4) 0.082379(13) 0.01128(14) Uani 1 1 d . . .
Mn4 Mn 0.22730(5) 0.11105(5) 0.135427(15) 0.01645(15) Uani 1 1 d . . .
Mn5 Mn 0.42816(4) 0.24803(5) 0.050422(14) 0.01356(14) Uani 1 1 d . . .
Mn6 Mn 0.50683(5) 0.42557(5) 0.123761(15) 0.01606(15) Uani 1 1 d . . .
Mn7 Mn 0.6667 0.3333 0.00887(2) 0.0086(2) Uani 1 3 d S . .
Mn8 Mn 0.42516(5) 0.53777(4) 0.038099(14) 0.01227(14) Uani 1 1 d . . .
Mn9 Mn 0.3333 0.6667 0.06533(2) 0.0105(2) Uani 1 3 d S . .
Mn10 Mn 0.3333 0.6667 0.1667 0.0064(3) Uani 1 6 d S . .
P1 P 0.11889(7) -0.12228(7) 0.13448(2) 0.0091(2) Uani 1 1 d . . .
P2 P 0.19768(9) 0.11542(9) 0.05565(3) 0.0226(3) Uani 1 1 d DU . .
P3 P 0.44819(7) 0.20929(7) 0.12245(2) 0.0096(2) Uani 1 1 d . . .
P4 P 0.58139(7) 0.46678(7) 0.03943(2) 0.0091(2) Uani 1 1 d . . .
P5 P 0.19099(7) 0.43475(7) 0.02791(2) 0.0078(2) Uani 1 1 d . . .
P6 P 0.42806(7) 0.55629(7) 0.11189(2) 0.00746(19) Uani 1 1 d . . .
O1 O 0.0667(2) -0.3717(2) 0.11362(6) 0.0123(6) Uani 1 1 d . . .
O2 O 0.0192(2) -0.2238(2) 0.13201(7) 0.0161(6) Uani 1 1 d . . .
O3 O 0.1774(2) -0.1143(2) 0.10480(6) 0.0138(6) Uani 1 1 d . . .
O4 O 0.0939(2) -0.0362(2) 0.13662(7) 0.0166(6) Uani 1 1 d . . .
O5 O -0.0555(3) -0.1429(3) 0.08668(9) 0.0347(9) Uani 1 1 d . . .
O6 O 0.4139(2) -0.0451(2) 0.11187(6) 0.0124(6) Uani 1 1 d . . .
O7 O 0.35062(19) 0.1096(2) 0.11530(6) 0.0134(6) Uani 1 1 d . . .
O8 O 0.3167(2) -0.0939(2) 0.04497(7) 0.0161(6) Uani 1 1 d . . .
O9 O 0.2465(3) 0.0524(3) 0.04932(8) 0.0356(9) Uani 1 1 d . . .
O10 O 0.1386(5) 0.1217(5) 0.02734(15) 0.0284(8) Uani 0.50 1 d PDU . .
O10' O 0.1131(5) 0.0875(5) 0.03191(16) 0.0278(8) Uani 0.50 1 d PDU . .
O11 O 0.4566(2) 0.1257(2) 0.05947(6) 0.0149(6) Uani 1 1 d . . .
O12 O 0.4308(3) 0.2509(3) 0.15209(7) 0.0264(7) Uani 1 1 d . . .
O13 O 0.2798(2) 0.2270(2) 0.05817(7) 0.0207(7) Uani 1 1 d . . .
O14 O 0.3850(2) 0.2211(2) 0.00346(6) 0.0141(6) Uani 1 1 d . . .
O15 O 0.4662(2) 0.2894(2) 0.09807(6) 0.0169(6) Uani 1 1 d . . .
O16 O 0.7002(2) 0.2520(2) -0.02591(6) 0.0141(6) Uani 1 1 d . . .
O17 O 0.4894(2) 0.4572(2) 0.17075(7) 0.0155(6) Uani 1 1 d . . .
O18 O 0.6564(2) 0.4592(2) 0.12494(7) 0.0181(6) Uani 1 1 d . . .
O19 O 0.5793(2) 0.3645(2) 0.04026(6) 0.0126(6) Uani 1 1 d . . .
O20 O 0.4790(2) 0.4446(2) 0.05229(7) 0.0172(6) Uani 1 1 d . . .
O21 O 0.2578(2) 0.4023(2) 0.04526(6) 0.0151(6) Uani 1 1 d . . .
O22 O 0.4043(2) 0.5985(2) 0.13973(6) 0.0173(6) Uani 1 1 d . . .
O23 O 0.4012(2) 0.4928(2) -0.00681(6) 0.0167(6) Uani 1 1 d . . .
O24 O 0.3982(2) 0.5860(2) 0.08159(6) 0.0133(6) Uani 1 1 d . . .
Na1 Na 0.0000 0.0000 0.0000 0.072(2) Uani 1 6 d S . .
Na2 Na 0.6667 0.3333 0.15701(6) 0.0179(6) Uani 1 3 d S . .
Na3 Na 0.6667 0.3333 0.08357(7) 0.0256(7) Uani 1 3 d S . .
Na4 Na 0.28180(14) 0.30934(14) -0.00216(4) 0.0277(4) Uani 1 1 d . . .
Na5 Na 0.56943(14) 0.65119(13) 0.16533(4) 0.0266(4) Uani 1 1 d . . .

loop_
_atom_site_aniso_label
_atom_site_aniso_U_11
_atom_site_aniso_U_22
_atom_site_aniso_U_33
_atom_site_aniso_U_23
_atom_site_aniso_U_13
_atom_site_aniso_U_12
Mn1 0.0140(3) 0.0138(3) 0.0099(3) 0.0005(2) 0.0004(2) 0.0072(2)
Mn2 0.0120(3) 0.0120(3) 0.0153(6) 0.000 0.000 0.00599(16)
Mn3 0.0127(3) 0.0092(3) 0.0101(3) -0.0018(2) 0.0016(2) 0.0041(2)
Mn4 0.0175(3) 0.0125(3) 0.0214(4) 0.0045(3) 0.0093(3) 0.0090(3)
Mn5 0.0129(3) 0.0183(3) 0.0104(3) 0.0005(2) 0.0010(2) 0.0085(3)
Mn6 0.0138(3) 0.0161(3) 0.0221(4) -0.0079(3) -0.0047(3) 0.0104(3)
Mn7 0.0094(3) 0.0094(3) 0.0070(5) 0.000 0.000 0.00468(15)
Mn8 0.0160(3) 0.0123(3) 0.0098(3) -0.0002(2) 0.0001(2) 0.0080(2)
Mn9 0.0099(3) 0.0099(3) 0.0115(5) 0.000 0.000 0.00497(15)
Mn10 0.0065(4) 0.0065(4) 0.0061(7) 0.000 0.000 0.00325(19)
P1 0.0078(4) 0.0084(5) 0.0119(5) -0.0010(4) -0.0010(4) 0.0045(4)
P2 0.0183(6) 0.0159(6) 0.0284(7) -0.0015(5) 0.0066(5) 0.0047(5)
P3 0.0097(5) 0.0081(5) 0.0107(5) -0.0017(4) -0.0020(4) 0.0042(4)
P4 0.0102(5) 0.0112(5) 0.0078(5) -0.0005(4) 0.0000(4) 0.0067(4)
P5 0.0072(4) 0.0084(4) 0.0075(5) 0.0006(4) 0.0008(4) 0.0038(4)
P6 0.0084(4) 0.0087(4) 0.0062(5) -0.0006(4) -0.0001(4) 0.0050(4)
O1 0.0154(14) 0.0128(13) 0.0120(14) 0.0018(11) 0.0021(11) 0.0096(12)
O2 0.0100(13) 0.0132(14) 0.0227(16) -0.0039(12) 0.0019(12) 0.0040(12)
O3 0.0146(14) 0.0118(14) 0.0124(14) 0.0010(11) 0.0041(11) 0.0044(12)
O4 0.0172(14) 0.0152(14) 0.0222(16) -0.0052(12) -0.0074(12) 0.0116(12)
O5 0.041(2) 0.0284(19) 0.038(2) -0.0164(16) -0.0145(17) 0.0201(17)
O6 0.0141(14) 0.0119(13) 0.0130(14) -0.0009(11) -0.0010(11) 0.0078(11)
O7 0.0091(13) 0.0106(13) 0.0174(15) -0.0030(11) 0.0024(11) 0.0027(11)
O8 0.0148(14) 0.0128(14) 0.0159(15) -0.0039(12) -0.0016(12) 0.0033(12)
O9 0.063(3) 0.0296(19) 0.0266(19) 0.0074(15) 0.0160(18) 0.0319(19)
O10 0.0217(11) 0.0187(11) 0.0312(12) 0.0007(11) 0.0036(11) -0.0001(10)
O10' 0.0206(11) 0.0195(11) 0.0297(12) 0.0007(11) 0.0047(11) -0.0002(10)
O11 0.0188(15) 0.0125(14) 0.0143(15) 0.0006(11) 0.0054(12) 0.0085(12)
O12 0.044(2) 0.0330(18) 0.0131(16) -0.0101(14) -0.0062(14) 0.0276(17)
O13 0.0197(15) 0.0141(15) 0.0274(18) 0.0011(13) 0.0093(13) 0.0077(13)
O14 0.0113(13) 0.0190(15) 0.0104(14) 0.0011(11) 0.0010(11) 0.0063(12)
O15 0.0237(16) 0.0136(14) 0.0130(15) 0.0014(12) -0.0013(12) 0.0091(13)
O16 0.0196(15) 0.0189(15) 0.0108(14) -0.0001(11) -0.0002(11) 0.0148(13)
O17 0.0183(15) 0.0184(15) 0.0141(15) -0.0024(12) -0.0036(12) 0.0124(13)
O18 0.0101(14) 0.0104(14) 0.0320(18) 0.0033(12) 0.0012(12) 0.0036(12)
O19 0.0124(13) 0.0122(14) 0.0148(15) 0.0013(11) 0.0026(11) 0.0074(12)
O20 0.0149(14) 0.0200(15) 0.0209(16) 0.0066(12) 0.0066(12) 0.0117(13)
O21 0.0168(14) 0.0209(15) 0.0110(14) 0.0033(12) -0.0005(11) 0.0119(12)
O22 0.0223(15) 0.0238(16) 0.0104(14) -0.0034(12) 0.0013(12) 0.0149(13)
O23 0.0194(15) 0.0211(15) 0.0090(14) 0.0018(12) 0.0005(11) 0.0098(13)
O24 0.0164(14) 0.0167(14) 0.0096(14) 0.0005(11) 0.0000(11) 0.0105(12)
Na1 0.069(3) 0.069(3) 0.077(5) 0.000 0.000 0.0347(15)
Na2 0.0199(9) 0.0199(9) 0.0137(15) 0.000 0.000 0.0100(5)
Na3 0.0319(11) 0.0319(11) 0.0130(16) 0.000 0.000 0.0160(5)
Na4 0.0309(10) 0.0330(10) 0.0300(11) -0.0109(8) -0.0054(8) 0.0242(9)
Na5 0.0333(10) 0.0194(9) 0.0179(9) -0.0042(7) -0.0060(8) 0.0063(8)

loop_
_atom_type_symbol
_atom_type_description
_atom_type_scat_dispersion_real
_atom_type_scat_dispersion_imag
_atom_type_scat_source
H H 0.0000 0.0000 'International Tables Vol C Tables 4.2.6.8 and 6.1.1.4'
Na Na 0.0362 0.0249 'International Tables Vol C Tables 4.2.6.8 and 6.1.1.4'
O O 0.0106 0.0060 'International Tables Vol C Tables 4.2.6.8 and 6.1.1.4'
P P 0.1023 0.0942 'International Tables Vol C Tables 4.2.6.8 and 6.1.1.4'
Mn Mn 0.3368 0.7283 'International Tables Vol C Tables 4.2.6.8 and 6.1.1.4'

loop_
_geom_angle_atom_site_label_1
_geom_angle_atom_site_label_2
_geom_angle_atom_site_label_3
_geom_angle
_geom_angle_site_symmetry_1
_geom_angle_site_symmetry_3
_geom_angle_publ_flag
O21 Mn1 O1 107.57(11) 3 . ?
O21 Mn1 O13 88.38(12) 3 3 ?
O1 Mn1 O13 124.50(12) . 3 ?
O21 Mn1 O3 100.29(11) 3 . ?
O1 Mn1 O3 107.54(11) . . ?
O13 Mn1 O3 121.66(11) 3 . ?
O21 Mn1 O2 165.80(11) 3 . ?
O1 Mn1 O2 78.79(10) . . ?
O13 Mn1 O2 98.48(11) 3 . ?
O3 Mn1 O2 65.52(10) . . ?
O21 Mn1 P1 132.91(8) 3 . ?
O1 Mn1 P1 92.81(8) . . ?
O13 Mn1 P1 114.55(8) 3 . ?
O3 Mn1 P1 32.63(7) . . ?
O2 Mn1 P1 32.92(7) . . ?
O5 Mn2 O5 107.54(12) . 3 ?
O5 Mn2 O5 107.54(12) . 2 ?
O5 Mn2 O5 107.54(12) 3 2 ?
O5 Mn2 O4 161.47(14) . 2 ?
O5 Mn2 O4 77.98(13) 3 2 ?
O5 Mn2 O4 86.85(12) 2 2 ?
O5 Mn2 O4 77.98(13) . 3 ?
O5 Mn2 O4 86.85(12) 3 3 ?
O5 Mn2 O4 161.47(14) 2 3 ?
O4 Mn2 O4 84.80(11) 2 3 ?
O5 Mn2 O4 86.85(12) . . ?
O5 Mn2 O4 161.47(14) 3 . ?
O5 Mn2 O4 77.98(13) 2 . ?
O4 Mn2 O4 84.80(11) 2 . ?
O4 Mn2 O4 84.80(11) 3 . ?
O5 Mn2 Na2 111.34(11) . 13 ?
O5 Mn2 Na2 111.33(11) 3 13 ?
O5 Mn2 Na2 111.34(11) 2 13 ?
O4 Mn2 Na2 51.13(8) 2 13 ?
O4 Mn2 Na2 51.13(8) 3 13 ?
O4 Mn2 Na2 51.14(8) . 13 ?
O8 Mn3 O7 168.31(11) . . ?
O8 Mn3 O6 96.35(11) . . ?
O7 Mn3 O6 86.53(10) . . ?
O8 Mn3 O3 99.14(11) . . ?
O7 Mn3 O3 91.92(10) . . ?
O6 Mn3 O3 94.16(10) . . ?
O8 Mn3 O11 87.42(10) . . ?
O7 Mn3 O11 81.04(10) . . ?
O6 Mn3 O11 94.84(10) . . ?
O3 Mn3 O11 168.21(10) . . ?
O8 Mn3 O9 83.82(12) . . ?
O7 Mn3 O9 91.86(12) . . ?
O6 Mn3 O9 172.51(12) . . ?
O3 Mn3 O9 93.20(12) . . ?
O11 Mn3 O9 77.68(12) . . ?
O8 Mn3 Na4 48.42(8) . 11 ?
O7 Mn3 Na4 122.84(8) . 11 ?
O6 Mn3 Na4 134.96(8) . 11 ?
O3 Mn3 Na4 115.65(8) . 11 ?
O11 Mn3 Na4 61.91(8) . 11 ?
O9 Mn3 Na4 41.37(9) . 11 ?
O2 Mn4 O12 108.34(12) 2 13 ?
O2 Mn4 O7 116.56(11) 2 . ?
O12 Mn4 O7 104.57(12) 13 . ?
O2 Mn4 O4 123.62(11) 2 . ?
O12 Mn4 O4 83.24(13) 13 . ?
O7 Mn4 O4 112.75(11) . . ?
O2 Mn4 O5 78.98(12) 2 2 ?
O12 Mn4 O5 154.85(13) 13 2 ?
O7 Mn4 O5 92.60(11) . 2 ?
O4 Mn4 O5 73.11(11) . 2 ?
O2 Mn4 Na2 90.37(8) 2 13 ?
O12 Mn4 Na2 63.64(10) 13 13 ?
O7 Mn4 Na2 153.07(8) . 13 ?
O4 Mn4 Na2 44.69(8) . 13 ?
O5 Mn4 Na2 92.86(9) 2 13 ?
O14 Mn5 O19 93.61(11) . . ?
O14 Mn5 O13 85.45(11) . . ?
O19 Mn5 O13 140.78(11) . . ?
O14 Mn5 O11 100.69(11) . . ?
O19 Mn5 O11 99.03(10) . . ?
O13 Mn5 O11 119.72(11) . . ?
O14 Mn5 O15 172.89(11) . . ?
O19 Mn5 O15 86.29(11) . . ?
O13 Mn5 O15 90.13(12) . . ?
O11 Mn5 O15 86.34(11) . . ?
O14 Mn5 Na3 129.21(9) . . ?
O19 Mn5 Na3 44.65(8) . . ?
O13 Mn5 Na3 144.27(10) . . ?
O11 Mn5 Na3 67.95(8) . . ?
O15 Mn5 Na3 54.46(9) . . ?
O14 Mn5 Na4 45.05(8) . 11 ?
O19 Mn5 Na4 119.10(8) . 11 ?
O13 Mn5 Na4 87.20(9) . 11 ?
O11 Mn5 Na4 61.43(8) . 11 ?
O15 Mn5 Na4 140.39(8) . 11 ?
Na3 Mn5 Na4 122.17(4) . 11 ?
O14 Mn5 Na4 43.30(8) . . ?
O19 Mn5 Na4 101.66(8) . . ?
O13 Mn5 Na4 53.11(9) . . ?
O11 Mn5 Na4 139.02(8) . . ?
O15 Mn5 Na4 129.78(8) . . ?
Na3 Mn5 Na4 145.27(4) . . ?
Na4 Mn5 Na4 77.60(5) 11 . ?
O18 Mn6 O17 99.49(12) . . ?
O18 Mn6 O15 90.10(11) . . ?
O17 Mn6 O15 134.49(11) . . ?
O18 Mn6 O1 160.44(11) . 2 ?
O17 Mn6 O1 86.85(10) . 2 ?
O15 Mn6 O1 98.64(11) . 2 ?
O18 Mn6 O6 96.14(10) . 3_665 ?
O17 Mn6 O6 87.87(10) . 3_665 ?
O15 Mn6 O6 135.49(11) . 3_665 ?
O1 Mn6 O6 65.43(9) 2 3_665 ?
O18 Mn6 P6 129.01(8) . . ?
O17 Mn6 P6 82.69(8) . . ?
O15 Mn6 P6 124.21(8) . . ?
O1 Mn6 P6 33.03(7) 2 . ?
O6 Mn6 P6 32.88(7) 3_665 . ?
O18 Mn6 P3 87.60(8) . . ?
O17 Mn6 P3 105.45(8) . . ?
O15 Mn6 P3 30.12(8) . . ?
O1 Mn6 P3 108.66(7) 2 . ?
O6 Mn6 P3 165.42(8) 3_665 . ?
P6 Mn6 P3 141.37(4) . . ?
O18 Mn6 Na5 143.01(10) . 14_455 ?
O17 Mn6 Na5 43.52(8) . 14_455 ?
O15 Mn6 Na5 114.78(9) . 14_455 ?
O1 Mn6 Na5 46.52(8) 2 14_455 ?
O6 Mn6 Na5 84.99(8) 3_665 14_455 ?
P6 Mn6 Na5 59.39(4) . 14_455 ?
P3 Mn6 Na5 100.49(4) . 14_455 ?
O18 Mn6 Na5 91.03(9) . . ?
O17 Mn6 Na5 45.94(8) . . ?
O15 Mn6 Na5 178.67(9) . . ?
O1 Mn6 Na5 80.07(8) 2 . ?
O6 Mn6 Na5 43.66(7) 3_665 . ?
P6 Mn6 Na5 54.48(4) . . ?
P3 Mn6 Na5 150.65(4) . . ?
Na5 Mn6 Na5 64.56(5) 14_455 . ?
O18 Mn6 Na2 39.19(8) . . ?
O17 Mn6 Na2 83.72(9) . . ?
O15 Mn6 Na2 76.18(8) . . ?
O1 Mn6 Na2 160.25(8) 2 . ?
O6 Mn6 Na2 131.23(7) 3_665 . ?
P6 Mn6 Na2 159.39(4) . . ?
P3 Mn6 Na2 57.83(2) . . ?
Na5 Mn6 Na2 117.94(5) 14_455 . ?
Na5 Mn6 Na2 105.14(4) . . ?
O19 Mn7 O19 82.97(11) 2_655 3_665 ?
O19 Mn7 O19 82.97(11) 2_655 . ?
O19 Mn7 O19 82.97(11) 3_665 . ?
O19 Mn7 O16 88.80(10) 2_655 . ?
O19 Mn7 O16 115.91(10) 3_665 . ?
O19 Mn7 O16 158.38(10) . . ?
O19 Mn7 O16 115.91(10) 2_655 3_665 ?
O19 Mn7 O16 158.38(10) 3_665 3_665 ?
O19 Mn7 O16 88.80(10) . 3_665 ?
O16 Mn7 O16 76.86(11) . 3_665 ?
O19 Mn7 O16 158.38(10) 2_655 2_655 ?
O19 Mn7 O16 88.80(10) 3_665 2_655 ?
O19 Mn7 O16 115.91(10) . 2_655 ?
O16 Mn7 O16 76.86(11) . 2_655 ?
O16 Mn7 O16 76.86(11) 3_665 2_655 ?
O19 Mn7 Na3 49.90(8) 2_655 . ?
O19 Mn7 Na3 49.90(8) 3_665 . ?
O19 Mn7 Na3 49.90(8) . . ?
O16 Mn7 Na3 134.14(7) . . ?
O16 Mn7 Na3 134.14(7) 3_665 . ?
O16 Mn7 Na3 134.14(7) 2_655 . ?
O23 Mn8 O20 96.99(12) . . ?
O23 Mn8 O24 158.01(11) . . ?
O20 Mn8 O24 100.51(11) . . ?
O23 Mn8 O21 84.22(11) . . ?
O20 Mn8 O21 89.21(10) . . ?
O24 Mn8 O21 82.83(10) . . ?
O23 Mn8 O16 92.54(11) . 12 ?
O20 Mn8 O16 151.91(11) . 12 ?
O24 Mn8 O16 78.11(10) . 12 ?
O21 Mn8 O16 118.10(9) . 12 ?
O23 Mn8 O8 111.05(11) . 3_665 ?
O20 Mn8 O8 90.50(10) . 3_665 ?
O24 Mn8 O8 82.13(10) . 3_665 ?
O21 Mn8 O8 164.64(10) . 3_665 ?
O16 Mn8 O8 61.44(9) 12 3_665 ?
O23 Mn8 P5 98.15(9) . 2_665 ?
O20 Mn8 P5 120.64(8) . 2_665 ?
O24 Mn8 P5 84.29(8) . 2_665 ?
O21 Mn8 P5 149.23(7) . 2_665 ?
O16 Mn8 P5 31.45(7) 12 2_665 ?
O8 Mn8 P5 30.97(7) 3_665 2_665 ?
O23 Mn8 Mn9 120.47(9) . . ?
O20 Mn8 Mn9 140.38(9) . . ?
O24 Mn8 Mn9 40.08(7) . . ?
O21 Mn8 Mn9 82.75(7) . . ?
O16 Mn8 Mn9 46.93(7) 12 . ?
O8 Mn8 Mn9 87.73(7) 3_665 . ?
P5 Mn8 Mn9 69.55(2) 2_665 . ?
O23 Mn8 Na4 43.34(9) . . ?
O20 Mn8 Na4 74.39(9) . . ?
O24 Mn8 Na4 130.45(8) . . ?
O21 Mn8 Na4 48.41(8) . . ?
O16 Mn8 Na4 127.93(7) 12 . ?
O8 Mn8 Na4 145.54(8) 3_665 . ?
P5 Mn8 Na4 141.48(4) 2_665 . ?
Mn9 Mn8 Na4 123.63(3) . . ?
O24 Mn9 O24 108.77(8) 3_565 2_665 ?
O24 Mn9 O24 108.77(8) 3_565 . ?
O24 Mn9 O24 108.77(8) 2_665 . ?
O24 Mn9 O16 92.18(10) 3_565 10_665 ?
O24 Mn9 O16 81.38(10) 2_665 10_665 ?
O24 Mn9 O16 151.30(11) . 10_665 ?
O24 Mn9 O16 81.38(10) 3_565 11_565 ?
O24 Mn9 O16 151.30(11) 2_665 11_565 ?
O24 Mn9 O16 92.18(10) . 11_565 ?
O16 Mn9 O16 71.26(11) 10_665 11_565 ?
O24 Mn9 O16 151.30(11) 3_565 12 ?
O24 Mn9 O16 92.18(10) 2_665 12 ?
O24 Mn9 O16 81.38(10) . 12 ?
O16 Mn9 O16 71.26(11) 10_665 12 ?
O16 Mn9 O16 71.26(11) 11_565 12 ?
O24 Mn9 Mn8 42.24(8) 3_565 3_565 ?
O24 Mn9 Mn8 122.58(8) 2_665 3_565 ?
O24 Mn9 Mn8 126.14(8) . 3_565 ?
O16 Mn9 Mn8 59.23(7) 10_665 3_565 ?
O16 Mn9 Mn8 48.62(7) 11_565 3_565 ?
O16 Mn9 Mn8 109.88(8) 12 3_565 ?
O24 Mn9 Mn8 126.14(8) 3_565 2_665 ?
O24 Mn9 Mn8 42.24(8) 2_665 2_665 ?
O24 Mn9 Mn8 122.58(8) . 2_665 ?
O16 Mn9 Mn8 48.62(7) 10_665 2_665 ?
O16 Mn9 Mn8 109.88(8) 11_565 2_665 ?
O16 Mn9 Mn8 59.23(7) 12 2_665 ?
Mn8 Mn9 Mn8 106.79(2) 3_565 2_665 ?
O24 Mn9 Mn8 122.58(8) 3_565 . ?
O24 Mn9 Mn8 126.14(8) 2_665 . ?
O24 Mn9 Mn8 42.24(8) . . ?
O16 Mn9 Mn8 109.88(8) 10_665 . ?
O16 Mn9 Mn8 59.23(7) 11_565 . ?
O16 Mn9 Mn8 48.62(7) 12 . ?
Mn8 Mn9 Mn8 106.79(2) 3_565 . ?
Mn8 Mn9 Mn8 106.79(2) 2_665 . ?
O22 Mn10 O22 93.78(10) 3_565 2_665 ?
O22 Mn10 O22 93.78(10) 3_565 . ?
O22 Mn10 O22 93.78(10) 2_665 . ?
O22 Mn10 O22 86.22(10) 3_565 14_455 ?
O22 Mn10 O22 179.997(1) 2_665 14_455 ?
O22 Mn10 O22 86.22(10) . 14_455 ?
O22 Mn10 O22 179.997(1) 3_565 15 ?
O22 Mn10 O22 86.22(10) 2_665 15 ?
O22 Mn10 O22 86.22(10) . 15 ?
O22 Mn10 O22 93.78(10) 14_455 15 ?
O22 Mn10 O22 86.22(10) 3_565 13_565 ?
O22 Mn10 O22 86.22(10) 2_665 13_565 ?
O22 Mn10 O22 179.998(1) . 13_565 ?
O22 Mn10 O22 93.78(10) 14_455 13_565 ?
O22 Mn10 O22 93.78(10) 15 13_565 ?
O17 P1 O2 109.41(17) 13 . ?
O17 P1 O3 110.82(16) 13 . ?
O2 P1 O3 105.25(16) . . ?
O17 P1 O4 111.13(16) 13 . ?
O2 P1 O4 108.68(16) . . ?
O3 P1 O4 111.35(16) . . ?
O17 P1 Mn1 122.45(11) 13 . ?
O2 P1 Mn1 55.65(11) . . ?
O3 P1 Mn1 49.65(10) . . ?
O4 P1 Mn1 126.41(12) . . ?
O17 P1 Na5 53.43(11) 13 13 ?
O2 P1 Na5 60.14(12) . 13 ?
O3 P1 Na5 104.03(11) . 13 ?
O4 P1 Na5 144.62(13) . 13 ?
Mn1 P1 Na5 77.51(4) . 13 ?
O9 P2 O13 109.4(2) . . ?
O9 P2 O5 110.9(2) . 2 ?
O13 P2 O5 106.00(19) . 2 ?
O9 P2 O10' 108.4(3) . . ?
O13 P2 O10' 117.5(3) . . ?
O5 P2 O10' 104.5(3) 2 . ?
O9 P2 O10 112.4(3) . . ?
O13 P2 O10 99.5(3) . . ?
O5 P2 O10 117.6(3) 2 . ?
O10' P2 O10 18.9(3) . . ?
O18 P3 O12 110.96(18) 2_655 . ?
O18 P3 O15 109.81(17) 2_655 . ?
O12 P3 O15 104.71(17) . . ?
O18 P3 O7 113.21(16) 2_655 . ?
O12 P3 O7 107.48(18) . . ?
O15 P3 O7 110.30(16) . . ?
O18 P3 Mn6 110.73(11) 2_655 . ?
O12 P3 Mn6 62.34(13) . . ?
O15 P3 Mn6 44.89(11) . . ?
O7 P3 Mn6 135.33(11) . . ?
O18 P3 Na2 45.13(11) 2_655 . ?
O12 P3 Na2 72.96(14) . . ?
O15 P3 Na2 97.61(12) . . ?
O7 P3 Na2 150.52(12) . . ?
Mn6 P3 Na2 72.09(2) . . ?
O18 P3 Na3 51.81(12) 2_655 . ?
O12 P3 Na3 121.66(15) . . ?
O15 P3 Na3 58.00(12) . . ?
O7 P3 Na3 130.84(12) . . ?
Mn6 P3 Na3 73.69(3) . . ?
Na2 P3 Na3 57.77(6) . . ?
O23 P4 O20 112.61(16) 10_665 . ?
O23 P4 O11 108.32(16) 10_665 3_665 ?
O20 P4 O11 111.41(16) . 3_665 ?
O23 P4 O19 110.05(16) 10_665 . ?
O20 P4 O19 105.39(15) . . ?
O11 P4 O19 109.00(16) 3_665 . ?
O23 P4 Na4 41.38(12) 10_665 10_665 ?
O20 P4 Na4 116.33(12) . 10_665 ?
O11 P4 Na4 69.04(12) 3_665 10_665 ?
O19 P4 Na4 135.96(11) . 10_665 ?
O14 P5 O8 109.18(16) 12 2 ?
O14 P5 O21 109.87(16) 12 . ?
O8 P5 O21 113.76(16) 2 . ?
O14 P5 O16 112.49(15) 12 11_565 ?
O8 P5 O16 104.88(16) 2 11_565 ?
O21 P5 O16 106.62(16) . 11_565 ?
O14 P5 Mn8 112.93(12) 12 3_565 ?
O8 P5 Mn8 53.70(11) 2 3_565 ?
O21 P5 Mn8 137.09(12) . 3_565 ?
O16 P5 Mn8 53.34(11) 11_565 3_565 ?
O14 P5 Na4 54.16(11) 12 . ?
O8 P5 Na4 136.25(12) 2 . ?
O21 P5 Na4 56.28(11) . . ?
O16 P5 Na4 118.86(12) 11_565 . ?
Mn8 P5 Na4 163.65(5) 3_565 . ?
O14 P5 Na4 52.39(11) 12 12 ?
O8 P5 Na4 57.19(12) 2 12 ?
O21 P5 Na4 124.06(12) . 12 ?
O16 P5 Na4 129.32(12) 11_565 12 ?
Mn8 P5 Na4 85.90(4) 3_565 12 ?
Na4 P5 Na4 91.49(7) . 12 ?
O22 P6 O24 113.38(16) . . ?
O22 P6 O6 110.33(16) . 3_665 ?
O24 P6 O6 111.32(15) . 3_665 ?
O22 P6 O1 110.12(16) . 2 ?
O24 P6 O1 107.89(15) . 2 ?
O6 P6 O1 103.30(15) 3_665 2 ?
O22 P6 Mn6 115.61(12) . . ?
O24 P6 Mn6 130.86(11) . . ?
O6 P6 Mn6 53.64(10) 3_665 . ?
O1 P6 Mn6 50.60(10) 2 . ?
O22 P6 Na5 55.75(12) . . ?
O24 P6 Na5 140.34(12) . . ?
O6 P6 Na5 55.48(11) 3_665 . ?
O1 P6 Na5 111.55(11) 2 . ?
Mn6 P6 Na5 75.18(4) . . ?
O22 P6 Na5 60.20(12) . 14_455 ?
O24 P6 Na5 137.42(12) . 14_455 ?
O6 P6 Na5 109.80(11) 3_665 14_455 ?
O1 P6 Na5 51.15(11) 2 14_455 ?
Mn6 P6 Na5 69.25(4) . 14_455 ?
Na5 P6 Na5 74.74(3) . 14_455 ?
P6 O1 Mn1 130.44(16) 3 . ?
P6 O1 Mn6 96.37(13) 3 3 ?
Mn1 O1 Mn6 118.24(12) . 3 ?
P6 O1 Na5 99.44(14) 3 13 ?
Mn1 O1 Na5 111.92(12) . 13 ?
Mn6 O1 Na5 93.05(11) 3 13 ?
P1 O2 Mn4 119.89(16) . 3 ?
P1 O2 Mn1 91.43(13) . . ?
Mn4 O2 Mn1 120.37(13) 3 . ?
P1 O2 Na5 90.98(13) . 13 ?
Mn4 O2 Na5 129.56(13) 3 13 ?
Mn1 O2 Na5 95.15(10) . 13 ?
P1 O3 Mn1 97.71(13) . . ?
P1 O3 Mn3 138.62(16) . . ?
Mn1 O3 Mn3 123.66(13) . . ?
P1 O4 Mn4 112.38(15) . . ?
P1 O4 Mn2 128.43(16) . . ?
Mn4 O4 Mn2 96.46(11) . . ?
P1 O4 Na2 130.45(17) . 13 ?
Mn4 O4 Na2 97.71(10) . 13 ?
Mn2 O4 Na2 83.12(10) . 13 ?
P2 O5 Mn2 139.3(2) 3 . ?
P2 O5 Mn4 123.9(2) 3 3 ?
Mn2 O5 Mn4 95.33(14) . 3 ?
P6 O6 Mn3 135.52(16) 2_655 . ?
P6 O6 Mn6 93.49(13) 2_655 2_655 ?
Mn3 O6 Mn6 117.47(12) . 2_655 ?
P6 O6 Na5 93.63(13) 2_655 2_655 ?
Mn3 O6 Na5 111.98(12) . 2_655 ?
Mn6 O6 Na5 96.69(11) 2_655 2_655 ?
P3 O7 Mn4 109.71(15) . . ?
P3 O7 Mn3 130.24(16) . . ?
Mn4 O7 Mn3 118.64(12) . . ?
P5 O8 Mn3 141.22(18) 3 . ?
P5 O8 Mn8 95.33(14) 3 2_655 ?
Mn3 O8 Mn8 115.54(12) . 2_655 ?
P5 O8 Na4 94.04(14) 3 11 ?
Mn3 O8 Na4 95.86(11) . 11 ?
Mn8 O8 Na4 111.04(11) 2_655 11 ?
P2 O9 Mn3 129.9(2) . . ?
P2 O9 Na4 128.9(2) . 11 ?
Mn3 O9 Na4 99.07(14) . 11 ?
O10' O10 P2 78.4(11) . . ?
O10' O10 Na1 57.2(11) . . ?
P2 O10 Na1 132.7(4) . . ?
O10' O10 Na4 176.5(15) . . ?
P2 O10 Na4 103.8(3) . . ?
Na1 O10 Na4 119.9(3) . . ?
O10 O10' P2 82.7(11) . . ?
O10 O10' Na1 111.0(12) . . ?
P2 O10' Na1 158.7(5) . . ?
P4 O11 Mn5 119.08(16) 2_655 . ?
P4 O11 Mn3 123.68(15) 2_655 . ?
Mn5 O11 Mn3 111.44(12) . . ?
P3 O12 Mn4 133.75(19) . 13 ?
P2 O13 Mn1 122.02(17) . 2 ?
P2 O13 Mn5 111.71(16) . . ?
Mn1 O13 Mn5 120.41(14) 2 . ?
P2 O13 Na4 104.00(16) . . ?
Mn1 O13 Na4 99.23(11) 2 . ?
Mn5 O13 Na4 90.62(11) . . ?
P5 O14 Mn5 138.72(17) 11 . ?
P5 O14 Na4 99.44(14) 11 . ?
Mn5 O14 Na4 101.77(12) . . ?
P5 O14 Na4 97.36(14) 11 11 ?
Mn5 O14 Na4 99.27(11) . 11 ?
Na4 O14 Na4 124.27(14) . 11 ?
P3 O15 Mn6 104.99(15) . . ?
P3 O15 Mn5 121.05(16) . . ?
Mn6 O15 Mn5 133.13(14) . . ?
P3 O15 Na3 94.85(14) . . ?
Mn6 O15 Na3 97.49(11) . . ?
Mn5 O15 Na3 87.49(11) . . ?
P5 O16 Mn7 137.72(17) 12_655 . ?
P5 O16 Mn9 127.96(16) 12_655 10_665 ?
Mn7 O16 Mn9 91.86(10) . 10_665 ?
P5 O16 Mn8 95.22(13) 12_655 11 ?
Mn7 O16 Mn8 103.17(11) . 11 ?
Mn9 O16 Mn8 84.45(9) 10_665 11 ?
P1 O17 Mn6 128.61(16) 13 . ?
P1 O17 Na5 127.83(17) 13 14_455 ?
Mn6 O17 Na5 97.77(12) . 14_455 ?
P1 O17 Na5 98.41(14) 13 . ?
Mn6 O17 Na5 97.42(11) . . ?
Na5 O17 Na5 97.51(13) 14_455 . ?
P3 O18 Mn6 138.11(17) 3_665 . ?
P3 O18 Na2 108.73(15) 3_665 . ?
Mn6 O18 Na2 108.36(12) . . ?
P3 O18 Na3 101.90(14) 3_665 . ?
Mn6 O18 Na3 104.84(12) . . ?
Na2 O18 Na3 76.83(10) . . ?
P4 O19 Mn7 120.88(15) . . ?
P4 O19 Mn5 108.22(14) . . ?
Mn7 O19 Mn5 118.95(12) . . ?
P4 O19 Na3 117.93(15) . . ?
Mn7 O19 Na3 89.38(10) . . ?
Mn5 O19 Na3 98.19(10) . . ?
P4 O20 Mn8 116.94(16) . . ?
P5 O21 Mn1 141.10(17) . 2 ?
P5 O21 Mn8 104.68(14) . . ?
Mn1 O21 Mn8 105.88(12) 2 . ?
P5 O21 Na4 94.68(13) . . ?
Mn1 O21 Na4 109.15(12) 2 . ?
Mn8 O21 Na4 89.27(10) . . ?
P6 O22 Mn10 157.51(19) . . ?
P6 O22 Na5 94.43(14) . . ?
Mn10 O22 Na5 105.57(12) . . ?
P6 O22 Na5 91.21(14) . 14_455 ?
Mn10 O22 Na5 98.41(11) . 14_455 ?
Na5 O22 Na5 91.22(9) . 14_455 ?
P4 O23 Mn8 142.53(19) 10_665 . ?
P4 O23 Na4 114.64(16) 10_665 . ?
Mn8 O23 Na4 102.05(12) . . ?
P6 O24 Mn9 140.86(17) . . ?
P6 O24 Mn8 121.46(15) . . ?
Mn9 O24 Mn8 97.68(11) . . ?
O10' Na1 O10' 180.0(7) 10 . ?
O10' Na1 O10' 99.2(3) 10 2 ?
O10' Na1 O10' 80.8(3) . 2 ?
O10' Na1 O10' 80.8(3) 10 12 ?
O10' Na1 O10' 99.2(3) . 12 ?
O10' Na1 O10' 99.2(3) 2 12 ?
O10' Na1 O10' 80.8(3) 10 11 ?
O10' Na1 O10' 99.2(3) . 11 ?
O10' Na1 O10' 180.0(4) 2 11 ?
O10' Na1 O10' 80.8(3) 12 11 ?
O10' Na1 O10' 99.2(3) 10 3 ?
O10' Na1 O10' 80.8(3) . 3 ?
O10' Na1 O10' 80.8(3) 2 3 ?
O10' Na1 O10' 180.0(4) 12 3 ?
O10' Na1 O10' 99.2(3) 11 3 ?
O10' Na1 O10 11.8(2) 10 10 ?
O10' Na1 O10 168.2(2) . 10 ?
O10' Na1 O10 94.5(3) 2 10 ?
O10' Na1 O10 92.2(3) 12 10 ?
O10' Na1 O10 85.5(3) 11 10 ?
O10' Na1 O10 87.8(3) 3 10 ?
O10' Na1 O10 168.2(2) 10 . ?
O10' Na1 O10 11.8(2) . . ?
O10' Na1 O10 85.5(3) 2 . ?
O10' Na1 O10 87.8(3) 12 . ?
O10' Na1 O10 94.5(3) 11 . ?
O10' Na1 O10 92.2(3) 3 . ?
O10 Na1 O10 180.0(6) 10 . ?
O10' Na1 O10 87.8(3) 10 2 ?
O10' Na1 O10 92.2(3) . 2 ?
O10' Na1 O10 11.8(2) 2 2 ?
O10' Na1 O10 94.5(3) 12 2 ?
O10' Na1 O10 168.2(2) 11 2 ?
O10' Na1 O10 85.5(3) 3 2 ?
O10 Na1 O10 83.8(2) 10 2 ?
O10 Na1 O10 96.2(2) . 2 ?
O10' Na1 O10 85.5(3) 10 12 ?
O10' Na1 O10 94.5(3) . 12 ?
O10' Na1 O10 87.8(3) 2 12 ?
O10' Na1 O10 11.8(2) 12 12 ?
O10' Na1 O10 92.2(3) 11 12 ?
O10' Na1 O10 168.2(2) 3 12 ?
O10 Na1 O10 96.2(2) 10 12 ?
O10 Na1 O10 83.8(2) . 12 ?
O10 Na1 O10 83.8(2) 2 12 ?
O10' Na1 O10 94.5(3) 10 3 ?
O10' Na1 O10 85.5(3) . 3 ?
O10' Na1 O10 92.2(3) 2 3 ?
O10' Na1 O10 168.2(2) 12 3 ?
O10' Na1 O10 87.8(3) 11 3 ?
O10' Na1 O10 11.8(2) 3 3 ?
O10 Na1 O10 83.8(2) 10 3 ?
O10 Na1 O10 96.2(2) . 3 ?
O10 Na1 O10 96.2(2) 2 3 ?
O10 Na1 O10 180.0(3) 12 3 ?
O10' Na1 O10 92.2(3) 10 11 ?
O10' Na1 O10 87.8(3) . 11 ?
O10' Na1 O10 168.2(2) 2 11 ?
O10' Na1 O10 85.5(3) 12 11 ?
O10' Na1 O10 11.8(2) 11 11 ?
O10' Na1 O10 94.5(3) 3 11 ?
O10 Na1 O10 96.2(2) 10 11 ?
O10 Na1 O10 83.8(2) . 11 ?
O10 Na1 O10 180.0(4) 2 11 ?
O10 Na1 O10 96.2(2) 12 11 ?
O10 Na1 O10 83.8(2) 3 11 ?
O18 Na2 O18 90.55(13) 3_665 2_655 ?
O18 Na2 O18 90.55(13) 3_665 . ?
O18 Na2 O18 90.55(13) 2_655 . ?
O18 Na2 O4 107.00(9) 3_665 14 ?
O18 Na2 O4 87.24(10) 2_655 14 ?
O18 Na2 O4 162.31(11) . 14 ?
O18 Na2 O4 87.24(10) 3_665 15 ?
O18 Na2 O4 162.32(11) 2_655 15 ?
O18 Na2 O4 107.00(9) . 15 ?
O4 Na2 O4 76.68(12) 14 15 ?
O18 Na2 O4 162.32(11) 3_665 13 ?
O18 Na2 O4 107.00(9) 2_655 13 ?
O18 Na2 O4 87.23(10) . 13 ?
O4 Na2 O4 76.68(12) 14 13 ?
O4 Na2 O4 76.68(12) 15 13 ?
O18 Na2 Mn2 124.87(9) 3_665 13 ?
O18 Na2 Mn2 124.87(9) 2_655 13 ?
O18 Na2 Mn2 124.87(9) . 13 ?
O4 Na2 Mn2 45.75(8) 14 13 ?
O4 Na2 Mn2 45.75(8) 15 13 ?
O4 Na2 Mn2 45.75(8) 13 13 ?
O18 Na2 Na3 55.13(9) 3_665 . ?
O18 Na2 Na3 55.13(9) 2_655 . ?
O18 Na2 Na3 55.13(9) . . ?
O4 Na2 Na3 134.25(8) 14 . ?
O4 Na2 Na3 134.25(8) 15 . ?
O4 Na2 Na3 134.25(8) 13 . ?
Mn2 Na2 Na3 180.0 13 . ?
O18 Na2 P3 26.14(7) 3_665 2_655 ?
O18 Na2 P3 75.15(8) 2_655 2_655 ?
O18 Na2 P3 111.29(11) . 2_655 ?
O4 Na2 P3 85.09(7) 14 2_655 ?
O4 Na2 P3 95.92(7) 15 2_655 ?
O4 Na2 P3 161.43(10) 13 2_655 ?
Mn2 Na2 P3 117.46(5) 13 2_655 ?
Na3 Na2 P3 62.54(5) . 2_655 ?
O18 Na2 P3 111.29(11) 3_665 . ?
O18 Na2 P3 26.14(7) 2_655 . ?
O18 Na2 P3 75.15(8) . . ?
O4 Na2 P3 95.91(7) 14 . ?
O4 Na2 P3 161.43(10) 15 . ?
O4 Na2 P3 85.09(7) 13 . ?
Mn2 Na2 P3 117.46(5) 13 . ?
Na3 Na2 P3 62.54(5) . . ?
P3 Na2 P3 100.43(6) 2_655 . ?
O18 Na2 P3 75.15(8) 3_665 3_665 ?
O18 Na2 P3 111.29(11) 2_655 3_665 ?
O18 Na2 P3 26.14(7) . 3_665 ?
O4 Na2 P3 161.43(11) 14 3_665 ?
O4 Na2 P3 85.09(7) 15 3_665 ?
O4 Na2 P3 95.91(7) 13 3_665 ?
Mn2 Na2 P3 117.46(5) 13 3_665 ?
Na3 Na2 P3 62.54(5) . 3_665 ?
P3 Na2 P3 100.43(6) 2_655 3_665 ?
P3 Na2 P3 100.43(6) . 3_665 ?
O18 Na2 Mn4 73.21(7) 3_665 14 ?
O18 Na2 Mn4 103.56(7) 2_655 14 ?
O18 Na2 Mn4 158.34(7) . 14 ?
O4 Na2 Mn4 37.60(7) 14 14 ?
O4 Na2 Mn4 59.05(7) 15 14 ?
O4 Na2 Mn4 103.82(11) 13 14 ?
Mn2 Na2 Mn4 59.33(4) 13 14 ?
Na3 Na2 Mn4 120.67(4) . 14 ?
P3 Na2 Mn4 58.34(2) 2_655 14 ?
P3 Na2 Mn4 123.71(2) . 14 ?
P3 Na2 Mn4 132.49(2) 3_665 14 ?
O19 Na3 O19 68.80(12) 2_655 3_665 ?
O19 Na3 O19 68.80(12) 2_655 . ?
O19 Na3 O19 68.80(12) 3_665 . ?
O19 Na3 O18 114.26(8) 2_655 3_665 ?
O19 Na3 O18 98.21(9) 3_665 3_665 ?
O19 Na3 O18 165.13(10) . 3_665 ?
O19 Na3 O18 98.21(9) 2_655 2_655 ?
O19 Na3 O18 165.13(10) 3_665 2_655 ?
O19 Na3 O18 114.26(9) . 2_655 ?
O18 Na3 O18 80.19(12) 3_665 2_655 ?
O19 Na3 O18 165.13(10) 2_655 . ?
O19 Na3 O18 114.26(9) 3_665 . ?
O19 Na3 O18 98.21(9) . . ?
O18 Na3 O18 80.19(12) 3_665 . ?
O18 Na3 O18 80.19(12) 2_655 . ?
O19 Na3 O15 66.39(8) 2_655 2_655 ?
O19 Na3 O15 101.76(9) 3_665 2_655 ?
O19 Na3 O15 134.40(11) . 2_655 ?
O18 Na3 O15 53.43(8) 3_665 2_655 ?
O18 Na3 O15 65.30(9) 2_655 2_655 ?
O18 Na3 O15 124.75(13) . 2_655 ?
O19 Na3 O15 134.40(11) 2_655 3_665 ?
O19 Na3 O15 66.39(8) 3_665 3_665 ?
O19 Na3 O15 101.76(9) . 3_665 ?
O18 Na3 O15 65.30(9) 3_665 3_665 ?
O18 Na3 O15 124.75(13) 2_655 3_665 ?
O18 Na3 O15 53.43(8) . 3_665 ?
O15 Na3 O15 115.25(6) 2_655 3_665 ?
O19 Na3 O15 101.76(9) 2_655 . ?
O19 Na3 O15 134.40(11) 3_665 . ?
O19 Na3 O15 66.39(8) . . ?
O18 Na3 O15 124.75(13) 3_665 . ?
O18 Na3 O15 53.43(8) 2_655 . ?
O18 Na3 O15 65.30(9) . . ?
O15 Na3 O15 115.25(6) 2_655 . ?
O15 Na3 O15 115.25(6) 3_665 . ?
O19 Na3 Na2 139.28(7) 2_655 . ?
O19 Na3 Na2 139.28(7) 3_665 . ?
O19 Na3 Na2 139.28(7) . . ?
O18 Na3 Na2 48.04(8) 3_665 . ?
O18 Na3 Na2 48.04(8) 2_655 . ?
O18 Na3 Na2 48.04(8) . . ?
O15 Na3 Na2 77.22(8) 2_655 . ?
O15 Na3 Na2 77.22(8) 3_665 . ?
O15 Na3 Na2 77.22(8) . . ?
O19 Na3 Mn7 40.72(7) 2_655 . ?
O19 Na3 Mn7 40.72(7) 3_665 . ?
O19 Na3 Mn7 40.72(7) . . ?
O18 Na3 Mn7 131.96(8) 3_665 . ?
O18 Na3 Mn7 131.96(8) 2_655 . ?
O18 Na3 Mn7 131.96(8) . . ?
O15 Na3 Mn7 102.78(8) 2_655 . ?
O15 Na3 Mn7 102.78(8) 3_665 . ?
O15 Na3 Mn7 102.78(8) . . ?
Na2 Na3 Mn7 180.0 . . ?
O19 Na3 P3 90.82(6) 2_655 2_655 ?
O19 Na3 P3 101.39(6) 3_665 2_655 ?
O19 Na3 P3 159.34(10) . 2_655 ?
O18 Na3 P3 26.28(6) 3_665 2_655 ?
O18 Na3 P3 70.67(8) 2_655 2_655 ?
O18 Na3 P3 102.43(10) . 2_655 ?
O15 Na3 P3 27.15(6) 2_655 2_655 ?
O15 Na3 P3 89.95(7) 3_665 2_655 ?
O15 Na3 P3 123.76(9) . 2_655 ?
Na2 Na3 P3 59.69(5) . 2_655 ?
Mn7 Na3 P3 120.31(5) . 2_655 ?
O9 Na4 O23 109.52(14) 12 . ?
O9 Na4 O14 104.03(12) 12 . ?
O23 Na4 O14 107.89(11) . . ?
O9 Na4 O14 77.48(11) 12 12 ?
O23 Na4 O14 76.99(10) . 12 ?
O14 Na4 O14 173.73(12) . 12 ?
O9 Na4 O21 133.90(12) 12 . ?
O23 Na4 O21 71.09(10) . . ?
O14 Na4 O21 119.96(11) . . ?
O14 Na4 O21 57.31(9) 12 . ?
O9 Na4 O8 70.60(11) 12 12 ?
O23 Na4 O8 77.57(10) . 12 ?
O14 Na4 O8 56.79(9) . 12 ?
O14 Na4 O8 128.99(11) 12 12 ?
O21 Na4 O8 145.36(12) . 12 ?
O9 Na4 O10 89.43(17) 12 . ?
O23 Na4 O10 157.31(18) . . ?
O14 Na4 O10 78.13(17) . . ?
O14 Na4 O10 95.86(17) 12 . ?
O21 Na4 O10 86.86(17) . . ?
O8 Na4 O10 121.85(18) 12 . ?
O9 Na4 O13 136.46(14) 12 . ?
O23 Na4 O13 114.00(11) . . ?
O14 Na4 O13 63.88(9) . . ?
O14 Na4 O13 110.77(11) 12 . ?
O21 Na4 O13 63.23(9) . . ?
O8 Na4 O13 119.87(10) 12 . ?
O10 Na4 O13 48.00(14) . . ?
O9 Na4 P5 105.90(10) 12 . ?
O23 Na4 P5 69.21(8) . . ?
O14 Na4 P5 148.99(10) . . ?
O14 Na4 P5 28.48(7) 12 . ?
O21 Na4 P5 29.04(6) . . ?
O8 Na4 P5 143.29(10) 12 . ?
O10 Na4 P5 94.16(16) . . ?
O13 Na4 P5 88.52(8) . . ?
O9 Na4 P5 85.52(10) 12 11 ?
O23 Na4 P5 94.98(9) . 11 ?
O14 Na4 P5 28.17(7) . 11 ?
O14 Na4 P5 157.28(10) 12 11 ?
O21 Na4 P5 140.41(9) . 11 ?
O8 Na4 P5 28.77(6) 12 11 ?
O10 Na4 P5 98.96(16) . 11 ?
O13 Na4 P5 91.93(8) . 11 ?
P5 Na4 P5 162.72(7) . 11 ?
O9 Na4 P4 86.09(12) 12 10_665 ?
O23 Na4 P4 23.98(7) . 10_665 ?
O14 Na4 P4 110.29(9) . 10_665 ?
O14 Na4 P4 75.79(8) 12 10_665 ?
O21 Na4 P4 90.81(8) . 10_665 ?
O8 Na4 P4 63.54(7) 12 10_665 ?
O10 Na4 P4 171.21(15) . 10_665 ?
O13 Na4 P4 137.35(9) . 10_665 ?
P5 Na4 P4 79.84(5) . 10_665 ?
P5 Na4 P4 88.23(5) 11 10_665 ?
O9 Na4 Mn8 140.91(12) 12 . ?
O23 Na4 Mn8 34.61(7) . . ?
O14 Na4 Mn8 103.52(8) . . ?
O14 Na4 Mn8 78.16(7) 12 . ?
O21 Na4 Mn8 42.32(7) . . ?
O8 Na4 Mn8 103.07(8) 12 . ?
O10 Na4 Mn8 123.16(15) . . ?
O13 Na4 Mn8 81.08(7) . . ?
P5 Na4 Mn8 55.69(3) . . ?
P5 Na4 Mn8 107.33(6) 11 . ?
P4 Na4 Mn8 58.44(4) 10_665 . ?
O17 Na5 O1 76.50(11) 15 13 ?
O17 Na5 O6 106.11(12) 15 3_665 ?
O1 Na5 O6 175.53(12) 13 3_665 ?
O17 Na5 O22 118.99(12) 15 . ?
O1 Na5 O22 121.83(12) 13 . ?
O6 Na5 O22 60.35(10) 3_665 . ?
O17 Na5 O17 157.76(13) 15 . ?
O1 Na5 O17 101.27(11) 13 . ?
O6 Na5 O17 74.92(10) 3_665 . ?
O22 Na5 O17 81.33(10) . . ?
O17 Na5 O22 80.93(11) 15 15 ?
O1 Na5 O22 57.52(9) 13 15 ?
O6 Na5 O22 126.15(11) 3_665 15 ?
O22 Na5 O22 69.60(13) . 15 ?
O17 Na5 O22 116.97(11) . 15 ?
O17 Na5 O2 105.35(11) 15 13 ?
O1 Na5 O2 64.60(9) 13 13 ?
O6 Na5 O2 111.02(11) 3_665 13 ?
O22 Na5 O2 135.60(11) . 13 ?
O17 Na5 O2 55.51(9) . 13 ?
O22 Na5 O2 118.35(10) 15 13 ?
O17 Na5 P6 119.66(10) 15 . ?
O1 Na5 P6 150.63(10) 13 . ?
O6 Na5 P6 30.89(7) 3_665 . ?
O22 Na5 P6 29.82(7) . . ?
O17 Na5 P6 72.86(8) . . ?
O22 Na5 P6 98.67(9) 15 . ?
O2 Na5 P6 125.48(9) 13 . ?
O17 Na5 P6 73.28(8) 15 15 ?
O1 Na5 P6 29.41(6) 13 15 ?
O6 Na5 P6 154.54(10) 3_665 15 ?
O22 Na5 P6 97.03(9) . 15 ?
O17 Na5 P6 115.55(9) . 15 ?
O22 Na5 P6 28.59(6) 15 15 ?
O2 Na5 P6 93.22(8) 13 15 ?
P6 Na5 P6 126.69(7) . 15 ?
O17 Na5 P1 134.20(10) 15 13 ?
O1 Na5 P1 77.67(8) 13 13 ?
O6 Na5 P1 98.02(9) 3_665 13 ?
O22 Na5 P1 106.74(9) . 13 ?
O17 Na5 P1 28.16(7) . 13 ?
O22 Na5 P1 114.81(9) 15 13 ?
O2 Na5 P1 28.87(6) 13 13 ?
P6 Na5 P1 100.96(6) . 13 ?
P6 Na5 P1 99.92(6) 15 13 ?
O17 Na5 Mn6 38.71(7) 15 15 ?
O1 Na5 Mn6 40.43(7) 13 15 ?
O6 Na5 Mn6 140.84(9) 3_665 15 ?
O22 Na5 Mn6 141.07(10) . 15 ?
O17 Na5 Mn6 129.59(9) . 15 ?
O22 Na5 Mn6 74.45(7) 15 15 ?
O2 Na5 Mn6 75.45(7) 13 15 ?
P6 Na5 Mn6 157.42(7) . 15 ?
P6 Na5 Mn6 51.36(3) 15 15 ?
P1 Na5 Mn6 101.43(5) 13 15 ?
O17 Na5 Mn6 135.55(10) 15 . ?
O1 Na5 Mn6 136.12(9) 13 . ?
O6 Na5 Mn6 39.65(7) 3_665 . ?
O22 Na5 Mn6 73.88(8) . . ?
O17 Na5 Mn6 36.64(7) . . ?
O22 Na5 Mn6 138.49(9) 15 . ?
O2 Na5 Mn6 76.35(7) 13 . ?
P6 Na5 Mn6 50.34(3) . . ?
P6 Na5 Mn6 150.84(6) 15 . ?
P1 Na5 Mn6 58.47(4) 13 . ?
Mn6 Na5 Mn6 144.93(6) 15 . ?

loop_
_geom_bond_atom_site_label_1
_geom_bond_atom_site_label_2
_geom_bond_distance
_geom_bond_site_symmetry_2
_geom_bond_publ_flag
Mn1 O21 2.081(3) 3 ?
Mn1 O1 2.084(3) . ?
Mn1 O13 2.108(3) 3 ?
Mn1 O3 2.184(3) . ?
Mn1 O2 2.345(3) . ?
Mn1 P1 2.8396(12) . ?
Mn2 O5 2.050(3) . ?
Mn2 O5 2.050(3) 3 ?
Mn2 O5 2.050(3) 2 ?
Mn2 O4 2.286(3) 2 ?
Mn2 O4 2.286(3) 3 ?
Mn2 O4 2.286(3) . ?
Mn2 Na2 3.169(3) 13 ?
Mn3 O8 2.090(3) . ?
Mn3 O7 2.149(3) . ?
Mn3 O6 2.193(3) . ?
Mn3 O3 2.226(3) . ?
Mn3 O11 2.266(3) . ?
Mn3 O9 2.296(4) . ?
Mn3 Na4 3.560(2) 11 ?
Mn4 O2 2.051(3) 2 ?
Mn4 O12 2.066(3) 13 ?
Mn4 O7 2.091(3) . ?
Mn4 O4 2.156(3) . ?
Mn4 O5 2.421(4) 2 ?
Mn4 Na2 3.5018(16) 13 ?
Mn5 O14 2.130(3) . ?
Mn5 O19 2.145(3) . ?
Mn5 O13 2.155(3) . ?
Mn5 O11 2.160(3) . ?
Mn5 O15 2.168(3) . ?
Mn5 Na3 3.5147(14) . ?
Mn5 Na4 3.605(2) 11 ?
Mn5 Na4 3.642(2) . ?
Mn6 O18 2.080(3) . ?
Mn6 O17 2.155(3) . ?
Mn6 O15 2.166(3) . ?
Mn6 O1 2.217(3) 2 ?
Mn6 O6 2.301(3) 3_665 ?
Mn6 P6 2.8516(11) . ?
Mn6 P3 2.9648(11) . ?
Mn6 Na5 3.4141(18) 14_455 ?
Mn6 Na5 3.5809(19) . ?
Mn6 Na2 3.6785(13) . ?
Mn7 O19 2.128(3) 2_655 ?
Mn7 O19 2.128(3) 3_665 ?
Mn7 O19 2.128(3) . ?
Mn7 O16 2.181(3) . ?
Mn7 O16 2.181(3) 3_665 ?
Mn7 O16 2.181(3) 2_655 ?
Mn7 Na3 3.262(3) . ?
Mn8 O23 2.049(3) . ?
Mn8 O20 2.066(3) . ?
Mn8 O24 2.150(3) . ?
Mn8 O21 2.376(3) . ?
Mn8 O16 2.390(3) 12 ?
Mn8 O8 2.401(3) 3_665 ?
Mn8 P5 2.9665(11) 2_665 ?
Mn8 Mn9 3.1698(7) . ?
Mn8 Na4 3.5285(19) . ?
Mn9 O24 2.059(3) 3_565 ?
Mn9 O24 2.059(3) 2_665 ?
Mn9 O24 2.059(3) . ?
Mn9 O16 2.327(3) 10_665 ?
Mn9 O16 2.327(3) 11_565 ?
Mn9 O16 2.327(3) 12 ?
Mn9 Mn8 3.1698(7) 3_565 ?
Mn9 Mn8 3.1698(7) 2_665 ?
Mn10 O22 2.187(3) 3_565 ?
Mn10 O22 2.187(3) 2_665 ?
Mn10 O22 2.187(3) . ?
Mn10 O22 2.187(3) 14_455 ?
Mn10 O22 2.187(3) 15 ?
Mn10 O22 2.187(3) 13_565 ?
P1 O17 1.525(3) 13 ?
P1 O2 1.544(3) . ?
P1 O3 1.545(3) . ?
P1 O4 1.546(3) . ?
P1 Na5 3.196(2) 13 ?
P2 O9 1.511(4) . ?
P2 O13 1.536(3) . ?
P2 O5 1.537(4) 2 ?
P2 O10' 1.543(6) . ?
P2 O10 1.562(6) . ?
P3 O18 1.522(3) 2_655 ?
P3 O12 1.523(3) . ?
P3 O15 1.540(3) . ?
P3 O7 1.541(3) . ?
P3 Na2 3.2725(16) . ?
P3 Na3 3.3635(18) . ?
P4 O23 1.522(3) 10_665 ?
P4 O20 1.534(3) . ?
P4 O11 1.538(3) 3_665 ?
P4 O19 1.550(3) . ?
P4 Na4 3.405(2) 10_665 ?
P5 O14 1.521(3) 12 ?
P5 O8 1.533(3) 2 ?
P5 O21 1.540(3) . ?
P5 O16 1.554(3) 11_565 ?
P5 Mn8 2.9665(11) 3_565 ?
P5 Na4 3.1627(19) . ?
P5 Na4 3.177(2) 12 ?
P6 O22 1.504(3) . ?
P6 O24 1.540(3) . ?
P6 O6 1.551(3) 3_665 ?
P6 O1 1.564(3) 2 ?
P6 Na5 3.015(2) . ?
P6 Na5 3.142(2) 14_455 ?
O1 P6 1.564(3) 3 ?
O1 Mn6 2.217(3) 3 ?
O1 Na5 2.481(3) 13 ?
O2 Mn4 2.051(3) 3 ?
O2 Na5 2.773(3) 13 ?
O4 Na2 2.485(3) 13 ?
O5 P2 1.537(4) 3 ?
O5 Mn4 2.421(4) 3 ?
O6 P6 1.551(3) 2_655 ?
O6 Mn6 2.301(3) 2_655 ?
O6 Na5 2.489(3) 2_655 ?
O8 P5 1.533(3) 3 ?
O8 Mn8 2.401(3) 2_655 ?
O8 Na4 2.677(3) 11 ?
O9 Na4 2.383(4) 11 ?
O10 O10' 0.511(8) . ?
O10 Na1 2.333(6) . ?
O10 Na4 2.900(7) . ?
O10' Na1 2.100(6) . ?
O11 P4 1.538(3) 2_655 ?
O12 Mn4 2.066(3) 13 ?
O13 Mn1 2.108(3) 2 ?
O13 Na4 2.913(4) . ?
O14 P5 1.521(3) 11 ?
O14 Na4 2.552(3) . ?
O14 Na4 2.585(3) 11 ?
O15 Na3 2.863(3) . ?
O16 P5 1.554(3) 12_655 ?
O16 Mn9 2.327(3) 10_665 ?
O16 Mn8 2.390(3) 11 ?
O17 P1 1.525(3) 13 ?
O17 Na5 2.373(3) 14_455 ?
O17 Na5 2.595(3) . ?
O18 P3 1.522(3) 3_665 ?
O18 Na2 2.449(3) . ?
O18 Na3 2.702(4) . ?
O19 Na3 2.495(3) . ?
O21 Mn1 2.081(3) 2 ?
O21 Na4 2.639(3) . ?
O22 Na5 2.500(3) . ?
O22 Na5 2.727(4) 14_455 ?
O23 P4 1.522(3) 10_665 ?
O23 Na4 2.476(3) . ?
Na1 O10' 2.100(6) 10 ?
Na1 O10' 2.100(6) 2 ?
Na1 O10' 2.100(6) 12 ?
Na1 O10' 2.100(6) 11 ?
Na1 O10' 2.100(6) 3 ?
Na1 O10 2.333(6) 10 ?
Na1 O10 2.333(6) 2 ?
Na1 O10 2.333(6) 12 ?
Na1 O10 2.333(6) 3 ?
Na1 O10 2.333(6) 11 ?
Na2 O18 2.449(3) 3_665 ?
Na2 O18 2.449(3) 2_655 ?
Na2 O4 2.485(3) 14 ?
Na2 O4 2.485(3) 15 ?
Na2 O4 2.485(3) 13 ?
Na2 Mn2 3.169(3) 13 ?
Na2 Na3 3.207(4) . ?
Na2 P3 3.2725(16) 2_655 ?
Na2 P3 3.2725(16) 3_665 ?
Na2 Mn4 3.5017(16) 14 ?
Na3 O19 2.495(3) 2_655 ?
Na3 O19 2.495(4) 3_665 ?
Na3 O18 2.702(4) 3_665 ?
Na3 O18 2.702(4) 2_655 ?
Na3 O15 2.863(3) 2_655 ?
Na3 O15 2.863(3) 3_665 ?
Na3 P3 3.3635(18) 2_655 ?
Na4 O9 2.383(4) 12 ?
Na4 O14 2.585(3) 12 ?
Na4 O8 2.677(3) 12 ?
Na4 P5 3.177(2) 11 ?
Na4 P4 3.405(2) 10_665 ?
Na5 O17 2.373(3) 15 ?
Na5 O1 2.481(3) 13 ?
Na5 O6 2.489(3) 3_665 ?
Na5 O22 2.727(4) 15 ?
Na5 O2 2.773(3) 13 ?
Na5 P6 3.142(2) 15 ?
Na5 P1 3.196(2) 13 ?
Na5 Mn6 3.4140(18) 15 ?
